data_4067208
loop_
_publ_author_name
'Dureen, Meghan A.'
'Brown, Christopher C.'
'Stephan, Douglas W.'

_publ_section_title
;
 Deprotonation and Addition Reactions of Frustrated Lewis Pairs with
 Alkynes
;
_journal_issue 23
_journal_name_full Organometallics
_journal_page_first 6594
_journal_paper_doi 10.1021/om1009044
_journal_volume 29
_journal_year 2010
_chemical_formula_sum 'C47 H23.5 Al Br0.5 F15 P'
_chemical_formula_weight 971.07
_chemical_name_systematic
; 
 ? 
;
_space_group_IT_number 2
_symmetry_cell_setting triclinic
_symmetry_space_group_name_Hall '-P 1'
_symmetry_space_group_name_H-M 'P -1'
_atom_sites_solution_hydrogens geom
_atom_sites_solution_primary direct
_atom_sites_solution_secondary difmap
_audit_creation_method SHELXL-97
_cell_angle_alpha 106.702(3)
_cell_angle_beta 100.881(3)
_cell_angle_gamma 90.595(4)
_cell_formula_units_Z 2
_cell_length_a 11.6961(8)
_cell_length_b 12.6086(10)
_cell_length_c 14.7000(10)
_cell_measurement_reflns_used 9913
_cell_measurement_temperature 150(2)
_cell_measurement_theta_max 31.95
_cell_measurement_theta_min 2.37
_cell_volume 2034.2(3)
_computing_cell_refinement 'Bruker SAINT'
_computing_data_collection 'Bruker APEX2'
_computing_data_reduction 'Bruker SAINT'
_computing_molecular_graphics 'Bruker SHELXTL'
_computing_publication_material 'Bruker SHELXTL'
_computing_structure_refinement 'SHELXL-97 (Sheldrick, 1997)'
_computing_structure_solution 'SHELXS-97 (Sheldrick, 1990)'
_diffrn_ambient_temperature 150(2)
_diffrn_measured_fraction_theta_full 0.993
_diffrn_measured_fraction_theta_max 0.993
_diffrn_measurement_device_type 'Bruker APEX-II CCD'
_diffrn_measurement_method '\f and \w scans'
_diffrn_radiation_monochromator graphite
_diffrn_radiation_source 'fine-focus sealed tube'
_diffrn_radiation_type MoK\a
_diffrn_radiation_wavelength 0.71073
_diffrn_reflns_av_R_equivalents 0.0520
_diffrn_reflns_av_sigmaI/netI 0.0470
_diffrn_reflns_limit_h_max 17
_diffrn_reflns_limit_h_min -17
_diffrn_reflns_limit_k_max 19
_diffrn_reflns_limit_k_min -19
_diffrn_reflns_limit_l_max 22
_diffrn_reflns_limit_l_min -22
_diffrn_reflns_number 73453
_diffrn_reflns_theta_full 33.12
_diffrn_reflns_theta_max 33.12
_diffrn_reflns_theta_min 1.48
_diffrn_standards_number 0
_exptl_absorpt_coefficient_mu 0.685
_exptl_absorpt_correction_T_max 0.8752
_exptl_absorpt_correction_T_min 0.8209
_exptl_absorpt_correction_type multi-scan
_exptl_absorpt_process_details SADABS
_exptl_crystal_colour colourless
_exptl_crystal_density_diffrn 1.580
_exptl_crystal_density_method 'not measured'
_exptl_crystal_description block
_exptl_crystal_F_000 966
_exptl_crystal_size_max 0.30
_exptl_crystal_size_mid 0.25
_exptl_crystal_size_min 0.20
_refine_diff_density_max 1.043
_refine_diff_density_min -2.090
_refine_diff_density_rms 0.105
_refine_ls_extinction_method none
_refine_ls_goodness_of_fit_ref 1.036
_refine_ls_hydrogen_treatment constr
_refine_ls_matrix_type full
_refine_ls_number_parameters 586
_refine_ls_number_reflns 15379
_refine_ls_number_restraints 1
_refine_ls_restrained_S_all 1.042
_refine_ls_R_factor_all 0.1034
_refine_ls_R_factor_gt 0.0654
_refine_ls_shift/su_max 0.001
_refine_ls_shift/su_mean 0.000
_refine_ls_structure_factor_coef Fsqd
_refine_ls_weighting_details 'calc w=1/[\s^2^(Fo^2^)+(0.1161P)^2^+1.6540P] where P=(Fo^2^+2Fc^2^)/3'
_refine_ls_weighting_scheme calc
_refine_ls_wR_factor_gt 0.1911
_refine_ls_wR_factor_ref 0.2173
_reflns_number_gt 10261
_reflns_number_total 15379
_reflns_threshold_expression >2sigma(I)
_cod_data_source_file om1009044_si_002.cif
_cod_data_source_block Ph3P(Ph)CC(H)Al(C6F5)3
_cod_depositor_comments
;
The following automatic conversions were performed:

'_symmetry_cell_setting' value 'Triclinic' changed to 'triclinic'
according to /home/saulius/struct/CIF-dictionaries/cif_core.dic
dictionary named 'cif_core.dic' version 2.4.1 from 2010-06-29.

Automatic conversion script
Id: cif_fix_values 1715 2011-07-08 13:25:40Z adriana 
;
_cod_original_sg_symbol_H-M P-1
_cod_database_code 4067208

loop_
_symmetry_equiv_pos_as_xyz
'x, y, z'
'-x, -y, -z'

loop_
_atom_site_label
_atom_site_type_symbol
_atom_site_fract_x
_atom_site_fract_y
_atom_site_fract_z
_atom_site_U_iso_or_equiv
_atom_site_adp_type
_atom_site_occupancy
_atom_site_symmetry_multiplicity
_atom_site_calc_flag
_atom_site_refinement_flags
P1 P 0.99154(4) 0.58953(4) 0.30609(4) 0.01677(11) Uani 1 1 d .
Al1 Al 0.59619(5) 0.65983(5) 0.29687(5) 0.01708(13) Uani 1 1 d .
C2 C 0.83540(17) 0.56285(17) 0.29186(14) 0.0171(3) Uani 1 1 d .
C3 C 0.78842(17) 0.44713(16) 0.23520(14) 0.0170(3) Uani 1 1 d .
C4 C 0.73369(18) 0.42385(17) 0.13830(15) 0.0192(4) Uani 1 1 d .
H4 H 0.7282 0.4813 0.1081 0.023 Uiso 1 1 calc R
C5 C 0.6869(2) 0.31713(18) 0.08524(16) 0.0232(4) Uani 1 1 d .
H5 H 0.6496 0.3020 0.0192 0.028 Uiso 1 1 calc R
C1 C 0.76943(18) 0.64882(17) 0.31966(15) 0.0196(4) Uani 1 1 d .
H1 H 0.8130 0.7164 0.3568 0.023 Uiso 1 1 calc R
C8 C 0.7954(2) 0.36131(19) 0.27860(16) 0.0243(4) Uani 1 1 d .
H8 H 0.8327 0.3760 0.3446 0.029 Uiso 1 1 calc R
C6 C 0.6950(2) 0.23272(19) 0.12938(18) 0.0280(5) Uani 1 1 d .
H6 H 0.6640 0.1596 0.0931 0.034 Uiso 1 1 calc R
C7 C 0.7481(2) 0.2551(2) 0.22587(18) 0.0288(5) Uani 1 1 d .
H7 H 0.7523 0.1976 0.2561 0.035 Uiso 1 1 calc R
C21 C 1.01963(18) 0.60664(17) 0.19462(15) 0.0191(4) Uani 1 1 d .
C15 C 1.07566(18) 0.47781(18) 0.32933(16) 0.0206(4) Uani 1 1 d .
C9 C 1.04093(18) 0.71534(18) 0.40203(16) 0.0203(4) Uani 1 1 d .
C22 C 0.93604(19) 0.65234(19) 0.13870(16) 0.0232(4) Uani 1 1 d .
H22 H 0.8625 0.6677 0.1562 0.028 Uiso 1 1 calc R
C16 C 1.1543(2) 0.4928(2) 0.41691(17) 0.0255(4) Uani 1 1 d .
H16 H 1.1612 0.5616 0.4666 0.031 Uiso 1 1 calc R
C14 C 1.0102(2) 0.7306(2) 0.49228(17) 0.0277(5) Uani 1 1 d .
H14 H 0.9644 0.6744 0.5030 0.033 Uiso 1 1 calc R
C23 C 0.9609(2) 0.6753(2) 0.05731(18) 0.0284(5) Uani 1 1 d .
H23 H 0.9042 0.7063 0.0189 0.034 Uiso 1 1 calc R
C20 C 1.0661(2) 0.3764(2) 0.25667(19) 0.0297(5) Uani 1 1 d .
H20 H 1.0130 0.3657 0.1968 0.036 Uiso 1 1 calc R
C25 C 1.1511(2) 0.6068(2) 0.08681(18) 0.0295(5) Uani 1 1 d .
H25 H 1.2241 0.5906 0.0684 0.035 Uiso 1 1 calc R
C24 C 1.0690(2) 0.6528(2) 0.03214(17) 0.0291(5) Uani 1 1 d .
H24 H 1.0862 0.6692 -0.0232 0.035 Uiso 1 1 calc R
C10 C 1.1080(2) 0.7978(2) 0.38625(19) 0.0291(5) Uani 1 1 d .
H10 H 1.1285 0.7878 0.3249 0.035 Uiso 1 1 calc R
C26 C 1.12774(19) 0.5839(2) 0.16904(17) 0.0256(4) Uani 1 1 d .
H26 H 1.1849 0.5532 0.2073 0.031 Uiso 1 1 calc R
C17 C 1.2225(2) 0.4071(3) 0.4315(2) 0.0342(5) Uani 1 1 d .
H17 H 1.2761 0.4172 0.4910 0.041 Uiso 1 1 calc R
C18 C 1.2124(3) 0.3072(3) 0.3593(2) 0.0378(6) Uani 1 1 d .
H18 H 1.2592 0.2489 0.3694 0.045 Uiso 1 1 calc R
C12 C 1.1145(3) 0.9103(2) 0.5501(2) 0.0400(6) Uani 1 1 d .
H12 H 1.1398 0.9772 0.6007 0.048 Uiso 1 1 calc R
C19 C 1.1343(3) 0.2915(2) 0.2722(2) 0.0394(6) Uani 1 1 d .
H19 H 1.1275 0.2224 0.2230 0.047 Uiso 1 1 calc R
C11 C 1.1447(3) 0.8949(2) 0.4611(2) 0.0399(6) Uani 1 1 d .
H11 H 1.1909 0.9512 0.4510 0.048 Uiso 1 1 calc R
C13 C 1.0472(2) 0.8286(2) 0.56616(19) 0.0352(6) Uani 1 1 d .
H13 H 1.0266 0.8396 0.6275 0.042 Uiso 1 1 calc R
C27 C 0.5557(2) 0.77466(17) 0.22657(16) 0.0228(4) Uani 1 1 d .
C28 C 0.6300(2) 0.83563(19) 0.19454(18) 0.0282(5) Uani 1 1 d .
C32 C 0.4408(2) 0.7995(2) 0.20914(18) 0.0285(5) Uani 1 1 d .
C29 C 0.5937(3) 0.9129(2) 0.14721(19) 0.0359(6) Uani 1 1 d .
C30 C 0.4780(3) 0.9333(2) 0.13094(19) 0.0396(7) Uani 1 1 d .
C33 C 0.54456(18) 0.73091(17) 0.42297(15) 0.0196(4) Uani 1 1 d .
C34 C 0.5986(2) 0.83170(18) 0.48143(16) 0.0233(4) Uani 1 1 d .
C38 C 0.44583(19) 0.69907(18) 0.45052(16) 0.0214(4) Uani 1 1 d .
C37 C 0.4040(2) 0.76094(19) 0.53004(16) 0.0237(4) Uani 1 1 d .
C35 C 0.5593(2) 0.89812(19) 0.56060(17) 0.0278(5) Uani 1 1 d .
C36 C 0.4607(2) 0.8618(2) 0.58483(16) 0.0267(4) Uani 1 1 d .
C39 C 0.50487(17) 0.51461(17) 0.22337(14) 0.0175(3) Uani 1 1 d .
C40 C 0.44413(18) 0.48848(17) 0.12832(15) 0.0186(4) Uani 1 1 d .
C44 C 0.50010(18) 0.42976(18) 0.26543(15) 0.0205(4) Uani 1 1 d .
C41 C 0.38229(19) 0.38776(18) 0.07908(16) 0.0223(4) Uani 1 1 d .
C43 C 0.4398(2) 0.32794(18) 0.21938(17) 0.0244(4) Uani 1 1 d .
C42 C 0.3799(2) 0.30717(18) 0.12515(18) 0.0264(4) Uani 1 1 d .
F11 F 0.44375(12) 0.56324(11) 0.07786(9) 0.0245(3) Uani 1 1 d .
F15 F 0.55815(13) 0.44588(12) 0.35807(10) 0.0290(3) Uani 1 1 d .
F10 F 0.38272(14) 0.60354(13) 0.39802(12) 0.0348(4) Uani 1 1 d .
F12 F 0.32542(14) 0.36730(13) -0.01371(11) 0.0322(3) Uani 1 1 d .
F6 F 0.69538(14) 0.87174(13) 0.46000(12) 0.0364(4) Uani 1 1 d .
F9 F 0.30878(13) 0.72509(14) 0.55473(11) 0.0335(3) Uani 1 1 d .
F14 F 0.43952(15) 0.24842(13) 0.26392(12) 0.0367(4) Uani 1 1 d .
F8 F 0.42012(16) 0.92339(15) 0.66129(11) 0.0405(4) Uani 1 1 d .
F5 F 0.36069(14) 0.74592(15) 0.23901(14) 0.0391(4) Uani 1 1 d .
F13 F 0.32013(16) 0.20945(13) 0.07824(13) 0.0415(4) Uani 1 1 d .
F1 F 0.74585(15) 0.82209(14) 0.21033(15) 0.0418(4) Uani 1 1 d .
F7 F 0.61543(17) 0.99645(14) 0.61387(14) 0.0478(5) Uani 1 1 d .
F2 F 0.6709(2) 0.97112(15) 0.11947(16) 0.0552(6) Uani 1 1 d .
F3 F 0.4405(2) 1.01018(17) 0.08694(15) 0.0585(6) Uani 1 1 d .
F4 F 0.28607(19) 0.8962(2) 0.14786(18) 0.0633(6) Uani 1 1 d .
C31 C 0.3996(3) 0.8763(2) 0.1623(2) 0.0378(6) Uani 1 1 d .
Br1 Br 0.07119(18) 0.97761(12) 0.23219(11) 0.1209(6) Uani 0.50 1 d PD
C47 C 0.1113(7) 1.0243(5) 0.0545(7) 0.120(3) Uani 1 1 d .
C45 C 0.0256(6) 0.9901(4) 0.0957(6) 0.140(4) Uani 1 1 d D
C46 C -0.0796(7) 0.9689(6) 0.0512(9) 0.143(4) Uani 1 1 d .

loop_
_atom_site_aniso_label
_atom_site_aniso_U_11
_atom_site_aniso_U_22
_atom_site_aniso_U_33
_atom_site_aniso_U_23
_atom_site_aniso_U_13
_atom_site_aniso_U_12
P1 0.0148(2) 0.0188(2) 0.0156(2) 0.00359(17) 0.00281(17) -0.00198(17)
Al1 0.0161(3) 0.0167(3) 0.0168(3) 0.0020(2) 0.0041(2) -0.0022(2)
C2 0.0142(8) 0.0207(8) 0.0151(8) 0.0039(7) 0.0022(6) -0.0035(6)
C3 0.0159(8) 0.0173(8) 0.0170(8) 0.0035(6) 0.0043(7) -0.0020(6)
C4 0.0220(9) 0.0182(8) 0.0164(8) 0.0040(7) 0.0034(7) -0.0019(7)
C5 0.0282(10) 0.0212(9) 0.0165(9) 0.0006(7) 0.0034(8) -0.0032(8)
C1 0.0174(9) 0.0198(9) 0.0199(9) 0.0032(7) 0.0043(7) -0.0029(7)
C8 0.0301(11) 0.0232(10) 0.0196(9) 0.0089(8) 0.0013(8) -0.0027(8)
C6 0.0355(12) 0.0179(9) 0.0274(11) 0.0026(8) 0.0057(9) -0.0051(8)
C7 0.0372(13) 0.0220(10) 0.0281(11) 0.0114(9) 0.0028(10) -0.0036(9)
C21 0.0168(8) 0.0216(9) 0.0182(9) 0.0044(7) 0.0045(7) -0.0014(7)
C15 0.0175(9) 0.0239(9) 0.0208(9) 0.0079(7) 0.0029(7) 0.0001(7)
C9 0.0167(8) 0.0216(9) 0.0196(9) 0.0031(7) 0.0012(7) -0.0027(7)
C22 0.0193(9) 0.0297(11) 0.0230(10) 0.0106(8) 0.0059(8) 0.0020(8)
C16 0.0215(10) 0.0313(11) 0.0244(10) 0.0114(9) 0.0015(8) -0.0034(8)
C14 0.0256(11) 0.0309(11) 0.0223(10) 0.0009(8) 0.0055(9) -0.0048(9)
C23 0.0237(10) 0.0404(13) 0.0261(11) 0.0174(10) 0.0049(9) 0.0025(9)
C20 0.0316(12) 0.0273(11) 0.0280(11) 0.0054(9) 0.0044(9) 0.0060(9)
C25 0.0212(10) 0.0432(14) 0.0266(11) 0.0109(10) 0.0100(9) 0.0029(9)
C24 0.0261(11) 0.0429(13) 0.0219(10) 0.0129(9) 0.0083(9) -0.0013(9)
C10 0.0320(12) 0.0247(10) 0.0284(11) 0.0059(9) 0.0043(9) -0.0078(9)
C26 0.0177(9) 0.0370(12) 0.0238(10) 0.0106(9) 0.0058(8) 0.0030(8)
C17 0.0266(11) 0.0477(15) 0.0349(13) 0.0250(12) 0.0023(10) 0.0038(10)
C18 0.0340(13) 0.0428(15) 0.0475(16) 0.0270(13) 0.0127(12) 0.0141(11)
C12 0.0383(14) 0.0294(12) 0.0374(15) -0.0071(11) -0.0017(12) -0.0044(10)
C19 0.0450(16) 0.0309(13) 0.0437(16) 0.0102(11) 0.0128(13) 0.0133(11)
C11 0.0435(15) 0.0247(11) 0.0452(16) 0.0039(11) 0.0045(13) -0.0138(11)
C13 0.0332(13) 0.0386(13) 0.0246(11) -0.0036(10) 0.0040(10) -0.0006(10)
C27 0.0296(11) 0.0174(9) 0.0203(9) 0.0032(7) 0.0060(8) -0.0001(7)
C28 0.0396(13) 0.0185(9) 0.0289(11) 0.0052(8) 0.0157(10) 0.0029(8)
C32 0.0316(12) 0.0252(10) 0.0247(11) 0.0050(8) 0.0000(9) -0.0007(9)
C29 0.0633(18) 0.0205(10) 0.0291(12) 0.0081(9) 0.0210(12) 0.0053(11)
C30 0.068(2) 0.0264(12) 0.0240(11) 0.0092(9) 0.0060(12) 0.0124(12)
C33 0.0189(9) 0.0199(9) 0.0181(9) 0.0026(7) 0.0043(7) -0.0010(7)
C34 0.0225(10) 0.0218(9) 0.0227(10) 0.0011(8) 0.0060(8) -0.0027(7)
C38 0.0212(9) 0.0218(9) 0.0191(9) 0.0021(7) 0.0052(7) -0.0031(7)
C37 0.0230(10) 0.0271(10) 0.0215(10) 0.0060(8) 0.0074(8) 0.0018(8)
C35 0.0302(11) 0.0230(10) 0.0235(10) -0.0029(8) 0.0045(9) -0.0023(8)
C36 0.0310(11) 0.0280(11) 0.0177(9) -0.0001(8) 0.0073(9) 0.0057(9)
C39 0.0153(8) 0.0192(8) 0.0169(8) 0.0030(7) 0.0039(7) -0.0005(6)
C40 0.0169(8) 0.0180(8) 0.0198(9) 0.0038(7) 0.0036(7) 0.0000(6)
C44 0.0194(9) 0.0221(9) 0.0187(9) 0.0047(7) 0.0027(7) 0.0001(7)
C41 0.0192(9) 0.0220(9) 0.0201(9) 0.0018(7) -0.0024(7) -0.0012(7)
C43 0.0265(10) 0.0188(9) 0.0293(11) 0.0096(8) 0.0052(9) 0.0003(8)
C42 0.0242(10) 0.0170(9) 0.0324(12) 0.0031(8) -0.0012(9) -0.0039(7)
F11 0.0305(7) 0.0233(6) 0.0200(6) 0.0084(5) 0.0030(5) -0.0004(5)
F15 0.0339(8) 0.0322(7) 0.0193(6) 0.0091(5) -0.0007(6) -0.0005(6)
F10 0.0317(8) 0.0301(7) 0.0353(8) -0.0078(6) 0.0168(6) -0.0140(6)
F12 0.0336(8) 0.0302(7) 0.0225(7) 0.0011(6) -0.0087(6) -0.0036(6)
F6 0.0323(8) 0.0297(7) 0.0397(9) -0.0066(6) 0.0160(7) -0.0148(6)
F9 0.0285(7) 0.0419(8) 0.0308(8) 0.0054(6) 0.0163(6) -0.0025(6)
F14 0.0460(9) 0.0255(7) 0.0424(9) 0.0188(7) 0.0047(7) -0.0043(6)
F8 0.0463(9) 0.0414(9) 0.0266(8) -0.0082(6) 0.0182(7) 0.0027(7)
F5 0.0235(7) 0.0419(9) 0.0518(10) 0.0171(8) 0.0025(7) -0.0033(6)
F13 0.0437(9) 0.0209(7) 0.0481(10) 0.0024(7) -0.0067(8) -0.0127(6)
F1 0.0395(9) 0.0328(8) 0.0664(12) 0.0223(8) 0.0309(9) 0.0068(7)
F7 0.0522(11) 0.0322(8) 0.0432(10) -0.0181(7) 0.0177(8) -0.0154(7)
F2 0.0862(15) 0.0341(9) 0.0667(13) 0.0289(9) 0.0448(12) 0.0109(9)
F3 0.0957(17) 0.0417(10) 0.0445(11) 0.0253(9) 0.0087(11) 0.0217(11)
F4 0.0454(11) 0.0642(14) 0.0763(15) 0.0311(12) -0.0141(11) 0.0131(10)
C31 0.0413(15) 0.0331(13) 0.0319(13) 0.0068(10) -0.0060(11) 0.0070(11)
Br1 0.2053(18) 0.0864(8) 0.0994(9) 0.0396(7) 0.0783(11) 0.0483(10)
C47 0.100(5) 0.074(4) 0.191(8) 0.068(5) -0.006(5) 0.003(3)
C45 0.075(4) 0.043(2) 0.272(10) 0.058(4) -0.054(5) -0.011(2)
C46 0.090(5) 0.089(5) 0.282(12) 0.099(6) 0.045(6) 0.022(4)

loop_
_atom_type_symbol
_atom_type_description
_atom_type_scat_dispersion_real
_atom_type_scat_dispersion_imag
_atom_type_scat_source
C C 0.0033 0.0016 'International Tables Vol C Tables 4.2.6.8 and 6.1.1.4'
H H 0.0000 0.0000 'International Tables Vol C Tables 4.2.6.8 and 6.1.1.4'
F F 0.0171 0.0103 'International Tables Vol C Tables 4.2.6.8 and 6.1.1.4'
Al Al 0.0645 0.0514 'International Tables Vol C Tables 4.2.6.8 and 6.1.1.4'
P P 0.1023 0.0942 'International Tables Vol C Tables 4.2.6.8 and 6.1.1.4'
Br Br -0.2901 2.4595 'International Tables Vol C Tables 4.2.6.8 and 6.1.1.4'

loop_
_geom_angle_atom_site_label_1
_geom_angle_atom_site_label_2
_geom_angle_atom_site_label_3
_geom_angle
_geom_angle_site_symmetry_3
C9 P1 C21 108.65(10) .
C9 P1 C15 109.42(10) .
C21 P1 C15 106.82(10) .
C9 P1 C2 109.92(9) .
C21 P1 C2 108.22(9) .
C15 P1 C2 113.66(10) .
C1 Al1 C39 113.71(9) .
C1 Al1 C27 108.64(9) .
C39 Al1 C27 110.47(9) .
C1 Al1 C33 110.69(9) .
C39 Al1 C33 111.60(8) .
C27 Al1 C33 100.97(9) .
C1 C2 C3 124.81(18) .
C1 C2 P1 119.14(15) .
C3 C2 P1 115.34(14) .
C4 C3 C8 118.83(18) .
C4 C3 C2 119.95(18) .
C8 C3 C2 121.20(18) .
C3 C4 C5 120.64(19) .
C6 C5 C4 119.8(2) .
C2 C1 Al1 131.67(16) .
C7 C8 C3 120.5(2) .
C7 C6 C5 120.1(2) .
C6 C7 C8 120.1(2) .
C22 C21 C26 120.28(19) .
C22 C21 P1 119.09(15) .
C26 C21 P1 120.38(17) .
C16 C15 C20 119.6(2) .
C16 C15 P1 120.94(17) .
C20 C15 P1 119.38(17) .
C10 C9 C14 120.2(2) .
C10 C9 P1 120.16(17) .
C14 C9 P1 119.60(17) .
C23 C22 C21 119.7(2) .
C17 C16 C15 120.0(2) .
C13 C14 C9 119.6(2) .
C22 C23 C24 119.9(2) .
C19 C20 C15 119.9(2) .
C24 C25 C26 120.3(2) .
C25 C24 C23 120.5(2) .
C11 C10 C9 119.3(2) .
C25 C26 C21 119.4(2) .
C18 C17 C16 120.0(2) .
C17 C18 C19 120.4(2) .
C11 C12 C13 120.3(2) .
C18 C19 C20 120.1(3) .
C12 C11 C10 120.6(3) .
C12 C13 C14 119.9(3) .
C32 C27 C28 114.1(2) .
C32 C27 Al1 117.65(17) .
C28 C27 Al1 128.25(19) .
F1 C28 C29 116.1(2) .
F1 C28 C27 120.0(2) .
C29 C28 C27 123.9(3) .
F5 C32 C27 119.0(2) .
F5 C32 C31 116.5(2) .
C27 C32 C31 124.5(3) .
F2 C29 C30 119.5(3) .
F2 C29 C28 121.0(3) .
C30 C29 C28 119.5(3) .
F3 C30 C29 120.7(3) .
F3 C30 C31 119.8(3) .
C29 C30 C31 119.5(2) .
C34 C33 C38 114.22(19) .
C34 C33 Al1 118.51(15) .
C38 C33 Al1 126.27(16) .
F6 C34 C33 119.10(19) .
F6 C34 C35 116.51(19) .
C33 C34 C35 124.4(2) .
F10 C38 C37 115.75(19) .
F10 C38 C33 120.36(18) .
C37 C38 C33 123.9(2) .
F9 C37 C36 119.28(19) .
F9 C37 C38 121.5(2) .
C36 C37 C38 119.2(2) .
F7 C35 C36 119.9(2) .
F7 C35 C34 121.3(2) .
C36 C35 C34 118.8(2) .
F8 C36 C37 119.8(2) .
F8 C36 C35 120.7(2) .
C37 C36 C35 119.5(2) .
C40 C39 C44 114.04(18) .
C40 C39 Al1 124.77(15) .
C44 C39 Al1 121.18(15) .
F11 C40 C41 116.13(18) .
F11 C40 C39 120.13(18) .
C41 C40 C39 123.7(2) .
F15 C44 C43 116.65(19) .
F15 C44 C39 118.96(18) .
C43 C44 C39 124.4(2) .
F12 C41 C42 119.71(19) .
F12 C41 C40 120.8(2) .
C42 C41 C40 119.5(2) .
F14 C43 C42 119.5(2) .
F14 C43 C44 121.5(2) .
C42 C43 C44 118.9(2) .
F13 C42 C41 120.0(2) .
F13 C42 C43 120.6(2) .
C41 C42 C43 119.4(2) .
F4 C31 C30 120.2(3) .
F4 C31 C32 121.1(3) .
C30 C31 C32 118.6(3) .
C45 C47 C46 119.6(6) 2_575
C46 C45 C47 121.8(8) .
C46 C45 Br1 119.7(8) .
C47 C45 Br1 118.5(5) .
C45 C46 C47 118.5(8) 2_575

loop_
_geom_bond_atom_site_label_1
_geom_bond_atom_site_label_2
_geom_bond_distance
_geom_bond_site_symmetry_2
P1 C9 1.796(2) .
P1 C21 1.801(2) .
P1 C15 1.802(2) .
P1 C2 1.815(2) .
Al1 C1 2.003(2) .
Al1 C39 2.012(2) .
Al1 C27 2.019(2) .
Al1 C33 2.021(2) .
C2 C1 1.349(3) .
C2 C3 1.496(3) .
C3 C4 1.392(3) .
C3 C8 1.401(3) .
C4 C5 1.392(3) .
C5 C6 1.392(3) .
C8 C7 1.388(3) .
C6 C7 1.382(4) .
C21 C22 1.394(3) .
C21 C26 1.395(3) .
C15 C16 1.396(3) .
C15 C20 1.398(3) .
C9 C10 1.394(3) .
C9 C14 1.400(3) .
C22 C23 1.389(3) .
C16 C17 1.393(4) .
C14 C13 1.390(3) .
C23 C24 1.393(3) .
C20 C19 1.387(4) .
C25 C24 1.375(4) .
C25 C26 1.394(3) .
C10 C11 1.390(4) .
C17 C18 1.381(4) .
C18 C19 1.386(4) .
C12 C11 1.380(5) .
C12 C13 1.389(4) .
C27 C32 1.376(3) .
C27 C28 1.385(3) .
C28 F1 1.352(3) .
C28 C29 1.379(4) .
C32 F5 1.356(3) .
C32 C31 1.383(4) .
C29 F2 1.348(3) .
C29 C30 1.370(5) .
C30 F3 1.346(3) .
C30 C31 1.380(5) .
C33 C34 1.380(3) .
C33 C38 1.385(3) .
C34 F6 1.360(3) .
C34 C35 1.384(3) .
C38 F10 1.350(2) .
C38 C37 1.383(3) .
C37 F9 1.347(3) .
C37 C36 1.378(3) .
C35 F7 1.346(3) .
C35 C36 1.380(3) .
C36 F8 1.341(2) .
C39 C40 1.386(3) .
C39 C44 1.386(3) .
C40 F11 1.356(2) .
C40 C41 1.384(3) .
C44 F15 1.359(2) .
C44 C43 1.380(3) .
C41 F12 1.350(3) .
C41 C42 1.376(3) .
C43 F14 1.346(3) .
C43 C42 1.378(3) .
C42 F13 1.339(3) .
F4 C31 1.343(4) .
Br1 C45 2.029(7) .
C47 C45 1.389(11) .
C47 C46 1.554(13) 2_575
C45 C46 1.265(10) .
C46 C47 1.554(13) 2_575
